data_4122625
loop_
_publ_author_name
'Lin, Tzu-Pin'
'Peters, Jonas C.'

_publ_section_title
;
 Boryl-metal bonds facilitate cobalt/nickel-catalyzed olefin
 hydrogenation.
;
_journal_issue 39
_journal_name_full 'Journal of the American Chemical Society'
_journal_page_first 13672
_journal_page_last 13683
_journal_paper_doi 10.1021/ja504667f
_journal_volume 136
_journal_year 2014
_chemical_formula_sum 'C25 H44 B F3 N2 Ni O3 P2 S'
_chemical_formula_weight 641.14
_chemical_name_common 6_(tBuPBP)NiOTf
_chemical_name_systematic
;
 ?
;
_space_group_crystal_system triclinic
_space_group_IT_number 2
_space_group_name_Hall '-P 1'
_space_group_name_H-M_alt 'P -1'
_symmetry_space_group_name_Hall '-P 1'
_symmetry_space_group_name_H-M 'P -1'
_atom_sites_solution_hydrogens geom
_audit_creation_method SHELXL-2013
_cell_angle_alpha 102.463(6)
_cell_angle_beta 107.648(8)
_cell_angle_gamma 90.012(7)
_cell_formula_units_Z 4
_cell_length_a 12.502(2)
_cell_length_b 15.269(4)
_cell_length_c 17.419(4)
_cell_measurement_temperature 100(2)
_cell_volume 3086.3(12)
_computing_cell_refinement 'Bruker APEX'
_computing_data_collection 'Bruker APEX'
_computing_data_reduction 'Bruker APEX'
_computing_molecular_graphics 'Bruker SHELXTL'
_computing_publication_material 'Bruker SHELXTL'
_computing_structure_refinement 'SHELXL-2013 (Sheldrick, 2013)'
_computing_structure_solution 'SHELXL-2013 (Sheldrick, 2013)'
_diffrn_ambient_temperature 100(2)
_diffrn_measured_fraction_theta_full 1.000
_diffrn_measured_fraction_theta_max 1.000
_diffrn_measurement_device_type 'CCD area detector'
_diffrn_measurement_method 'phi and omega scans'
_diffrn_radiation_monochromator graphite
_diffrn_radiation_source 'fine-focus sealed tube'
_diffrn_radiation_type MoK\a
_diffrn_radiation_wavelength 0.71073
_diffrn_reflns_av_R_equivalents 0.0423
_diffrn_reflns_av_unetI/netI 0.0255
_diffrn_reflns_Laue_measured_fraction_full 1.000
_diffrn_reflns_Laue_measured_fraction_max 1.000
_diffrn_reflns_limit_h_max 15
_diffrn_reflns_limit_h_min -15
_diffrn_reflns_limit_k_max 19
_diffrn_reflns_limit_k_min -19
_diffrn_reflns_limit_l_max 21
_diffrn_reflns_limit_l_min -21
_diffrn_reflns_number 81291
_diffrn_reflns_point_group_measured_fraction_full 1.000
_diffrn_reflns_point_group_measured_fraction_max 1.000
_diffrn_reflns_theta_full 25.242
_diffrn_reflns_theta_max 26.372
_diffrn_reflns_theta_min 1.259
_exptl_absorpt_coefficient_mu 0.847
_exptl_absorpt_correction_T_max 0.950
_exptl_absorpt_correction_T_min 0.919
_exptl_absorpt_correction_type multi-scan
_exptl_absorpt_process_details sadabs
_exptl_crystal_colour yellow
_exptl_crystal_density_diffrn 1.380
_exptl_crystal_description block
_exptl_crystal_F_000 1352
_exptl_crystal_size_max 0.100
_exptl_crystal_size_mid 0.090
_exptl_crystal_size_min 0.060
_refine_diff_density_max 3.971
_refine_diff_density_min -1.808
_refine_diff_density_rms 0.090
_refine_ls_extinction_method none
_refine_ls_goodness_of_fit_ref 1.032
_refine_ls_hydrogen_treatment constr
_refine_ls_matrix_type full
_refine_ls_number_parameters 722
_refine_ls_number_reflns 12645
_refine_ls_number_restraints 0
_refine_ls_restrained_S_all 1.032
_refine_ls_R_factor_all 0.0536
_refine_ls_R_factor_gt 0.0464
_refine_ls_shift/su_max 0.001
_refine_ls_shift/su_mean 0.000
_refine_ls_structure_factor_coef Fsqd
_refine_ls_weighting_details
;
 w=1/[\s^2^(Fo^2^)+(0.0476P)^2^+8.9436P]
 where P=(Fo^2^+2Fc^2^)/3
;
_refine_ls_weighting_scheme calc
_refine_ls_wR_factor_gt 0.1133
_refine_ls_wR_factor_ref 0.1188
_reflns_Friedel_coverage 0.000
_reflns_number_gt 11155
_reflns_number_total 12645
_reflns_threshold_expression 'I > 2\s(I)'
_cod_data_source_file ja504667f_si_002.cif
_cod_data_source_block mm
_cod_depositor_comments 'Adding full bibliography for 4122621--4122627.cif.'
_cod_original_cell_volume 3086.4(12)
_cod_database_code 4122625
_shelx_space_group_comment
;
The symmetry employed for this shelxl refinement is uniquely defined
by the following loop, which should always be used as a source of
symmetry information in preference to the above space-group names.
They are only intended as comments.
;
_shelx_estimated_absorpt_t_min 0.920
_shelx_estimated_absorpt_t_max 0.951
_shelxl_version_number 2013-2

loop_
_space_group_symop_operation_xyz
'x, y, z'
'-x, -y, -z'

loop_
_atom_site_label
_atom_site_type_symbol
_atom_site_fract_x
_atom_site_fract_y
_atom_site_fract_z
_atom_site_U_iso_or_equiv
_atom_site_adp_type
_atom_site_occupancy
_atom_site_site_symmetry_order
_atom_site_calc_flag
_atom_site_refinement_flags_posn
_atom_site_refinement_flags_adp
_atom_site_refinement_flags_occupancy
_atom_site_disorder_assembly
_atom_site_disorder_group
S2 S 0.12048(6) 0.17733(5) 0.20840(5) 0.0151(2) Uani 0.897(2) 1 d . . P A 1
O4 O 0.1281(2) 0.26482(14) 0.18879(15) 0.0222(5) Uani 0.897(2) 1 d . . P A 1
C50 C 0.1011(3) 0.1012(3) 0.1087(2) 0.0252(8) Uani 0.897(2) 1 d . . P A 1
F6 F 0.1903(2) 0.10573(15) 0.08300(15) 0.0375(6) Uani 0.897(2) 1 d . . P A 1
F4 F 0.0124(2) 0.1189(2) 0.05183(14) 0.0494(7) Uani 0.897(2) 1 d . . P A 1
F5 F 0.0859(3) 0.01698(17) 0.1138(2) 0.0481(9) Uani 0.897(2) 1 d . . P A 1
S2B S 0.1411(5) 0.1014(4) 0.2144(4) 0.0136(17) Uani 0.103(2) 1 d . . P A 2
O4B O 0.1552(16) 0.0258(12) 0.2524(12) 0.018(4) Uani 0.103(2) 1 d . . P A 2
F5B F 0.1822(17) -0.0019(12) 0.0868(11) 0.032(3) Uani 0.103(2) 1 d . . P A 2
F6B F 0.010(2) 0.0022(14) 0.0792(13) 0.032(3) Uani 0.103(2) 1 d . . P A 2
F4B F 0.096(2) 0.1146(13) 0.0591(14) 0.032(3) Uani 0.103(2) 1 d . . P A 2
C50B C 0.098(4) 0.049(4) 0.100(3) 0.032(3) Uani 0.103(2) 1 d . . P A 2
Ni1 Ni 0.68995(3) 0.91232(2) 0.32302(2) 0.01259(9) Uani 1 1 d . . . . .
Ni2 Ni 0.13881(3) 0.40075(2) 0.20579(2) 0.01687(9) Uani 1 1 d . . . . .
S1 S 0.65742(6) 0.69870(5) 0.21384(5) 0.01996(15) Uani 1 1 d . . . . .
P2 P 0.66722(6) 0.99437(5) 0.22744(4) 0.01437(14) Uani 1 1 d . . . . .
P1 P 0.72125(6) 0.88211(4) 0.44763(4) 0.01309(14) Uani 1 1 d . . . . .
P4 P -0.04093(6) 0.43005(5) 0.18440(5) 0.02251(17) Uani 1 1 d . . . . .
P3 P 0.32383(6) 0.42869(5) 0.23242(4) 0.01354(14) Uani 1 1 d . . . . .
F1 F 0.54747(18) 0.71634(12) 0.06334(11) 0.0304(4) Uani 1 1 d . . . . .
F3 F 0.55334(18) 0.58109(12) 0.07965(12) 0.0312(4) Uani 1 1 d . . . . .
O1 O 0.63141(17) 0.78955(13) 0.24688(12) 0.0192(4) Uani 1 1 d . . . . .
F2 F 0.44511(16) 0.67041(14) 0.12751(12) 0.0317(4) Uani 1 1 d . . . . .
O3 O 0.6378(2) 0.63305(14) 0.25650(14) 0.0315(5) Uani 1 1 d . . . . .
O6 O 0.02243(18) 0.15850(14) 0.22704(13) 0.0240(5) Uani 1 1 d . . . . .
O5 O 0.2245(2) 0.15333(16) 0.25875(16) 0.0356(6) Uani 1 1 d . . . . .
N3 N 0.24432(19) 0.58359(16) 0.22373(15) 0.0176(5) Uani 1 1 d . . . . .
N4 N 0.0552(2) 0.58112(18) 0.18580(18) 0.0251(6) Uani 1 1 d . . . . .
O2 O 0.7586(2) 0.69518(16) 0.19172(18) 0.0368(6) Uani 1 1 d . . . . .
N2 N 0.7335(2) 1.11237(16) 0.36578(15) 0.0204(5) Uani 1 1 d . . . . .
N1 N 0.75189(19) 1.05676(15) 0.47855(14) 0.0155(5) Uani 1 1 d . . . . .
C32 C 0.3542(2) 0.55210(19) 0.25561(19) 0.0202(6) Uani 1 1 d . . . . .
H32A H 0.3868 0.5770 0.3158 0.024 Uiso 1 1 calc R U . . .
H32B H 0.4063 0.5681 0.2271 0.024 Uiso 1 1 calc R U . . .
C3 C 0.7620(2) 1.27619(19) 0.4372(2) 0.0216(6) Uani 1 1 d . . . . .
H3B H 0.7542 1.2990 0.3893 0.026 Uiso 1 1 calc R U . . .
C27 C 0.0955(3) 0.6674(2) 0.1901(2) 0.0283(7) Uani 1 1 d . . . . .
C13 C 0.8520(2) 0.8230(2) 0.48323(18) 0.0203(6) Uani 1 1 d . . . . .
C39 C 0.4888(2) 0.4008(2) 0.1488(2) 0.0225(6) Uani 1 1 d . . . . .
H39A H 0.5029 0.3770 0.0961 0.034 Uiso 1 1 calc R U . . .
H39B H 0.5316 0.3690 0.1903 0.034 Uiso 1 1 calc R U . . .
H39C H 0.5125 0.4651 0.1676 0.034 Uiso 1 1 calc R U . . .
C12 C 0.5736(3) 0.7305(2) 0.4208(2) 0.0283(7) Uani 1 1 d . . . . .
H12A H 0.5069 0.7060 0.4297 0.042 Uiso 1 1 calc R U . . .
H12B H 0.6393 0.6994 0.4455 0.042 Uiso 1 1 calc R U . . .
H12C H 0.5617 0.7217 0.3613 0.042 Uiso 1 1 calc R U . . .
C33 C -0.0601(3) 0.5430(3) 0.1607(3) 0.0422(10) Uani 1 1 d . . . . .
H33A H -0.0978 0.5384 0.1010 0.051 Uiso 1 1 calc R U . . .
H33B H -0.1043 0.5793 0.1928 0.051 Uiso 1 1 calc R U . . .
C14 C 0.8691(3) 0.8010(2) 0.5671(2) 0.0301(7) Uani 1 1 d . . . . .
H14A H 0.9384 0.7700 0.5822 0.045 Uiso 1 1 calc R U . . .
H14B H 0.8050 0.7621 0.5642 0.045 Uiso 1 1 calc R U . . .
H14C H 0.8749 0.8568 0.6088 0.045 Uiso 1 1 calc R U . . .
C20 C 0.4913(3) 1.0665(2) 0.11467(19) 0.0242(6) Uani 1 1 d . . . . .
H20A H 0.4099 1.0683 0.0902 0.036 Uiso 1 1 calc R U . . .
H20B H 0.5250 1.0443 0.0708 0.036 Uiso 1 1 calc R U . . .
H20C H 0.5243 1.1271 0.1448 0.036 Uiso 1 1 calc R U . . .
C17 C 0.5142(2) 1.00370(19) 0.17437(18) 0.0184(6) Uani 1 1 d . . . . .
C25 C 0.5455(3) 0.66569(19) 0.11577(18) 0.0210(6) Uani 1 1 d . . . . .
C43 C -0.0397(3) 0.3569(2) 0.3167(2) 0.0309(7) Uani 1 1 d . . . . .
H43A H -0.0593 0.3608 0.3677 0.046 Uiso 1 1 calc R U . . .
H43B H 0.0420 0.3552 0.3289 0.046 Uiso 1 1 calc R U . . .
H43C H -0.0769 0.3021 0.2762 0.046 Uiso 1 1 calc R U . . .
C26 C 0.2143(3) 0.6695(2) 0.21412(19) 0.0202(6) Uani 1 1 d . . . . .
C6 C 0.7865(2) 1.2075(2) 0.57983(19) 0.0205(6) Uani 1 1 d . . . . .
H6B H 0.7955 1.1853 0.6282 0.025 Uiso 1 1 calc R U . . .
C23 C 0.7623(3) 1.0424(2) 0.1108(2) 0.0272(7) Uani 1 1 d . . . . .
H23A H 0.8099 1.0241 0.0753 0.041 Uiso 1 1 calc R U . . .
H23B H 0.7945 1.0991 0.1504 0.041 Uiso 1 1 calc R U . . .
H23C H 0.6865 1.0507 0.0765 0.041 Uiso 1 1 calc R U . . .
C19 C 0.4562(3) 0.9103(2) 0.1290(2) 0.0285(7) Uani 1 1 d . . . . .
H19A H 0.3762 0.9159 0.1021 0.043 Uiso 1 1 calc R U . . .
H19B H 0.4641 0.8722 0.1687 0.043 Uiso 1 1 calc R U . . .
H19C H 0.4913 0.8832 0.0871 0.043 Uiso 1 1 calc R U . . .
C1 C 0.7653(2) 1.14997(18) 0.50333(18) 0.0160(5) Uani 1 1 d . . . . .
C41 C 0.2988(3) 0.4411(2) 0.07454(18) 0.0222(6) Uani 1 1 d . . . . .
H41A H 0.3175 0.4222 0.0230 0.033 Uiso 1 1 calc R U . . .
H41B H 0.3198 0.5054 0.0973 0.033 Uiso 1 1 calc R U . . .
H41C H 0.2177 0.4297 0.0634 0.033 Uiso 1 1 calc R U . . .
C2 C 0.7539(2) 1.18438(19) 0.43255(18) 0.0174(6) Uani 1 1 d . . . . .
C35 C 0.3633(3) 0.4114(3) 0.3897(2) 0.0358(8) Uani 1 1 d . . . . .
H35A H 0.4109 0.3956 0.4402 0.054 Uiso 1 1 calc R U . . .
H35B H 0.2926 0.3736 0.3684 0.054 Uiso 1 1 calc R U . . .
H35C H 0.3471 0.4747 0.4022 0.054 Uiso 1 1 calc R U . . .
C16 C 0.9496(3) 0.8882(3) 0.4892(2) 0.0309(7) Uani 1 1 d . . . . .
H16A H 1.0212 0.8610 0.5081 0.046 Uiso 1 1 calc R U . . .
H16B H 0.9493 0.9446 0.5287 0.046 Uiso 1 1 calc R U . . .
H16C H 0.9406 0.9003 0.4347 0.046 Uiso 1 1 calc R U . . .
C9 C 0.5934(2) 0.83091(19) 0.46122(19) 0.0192(6) Uani 1 1 d . . . . .
C8 C 0.7161(3) 1.11353(19) 0.28078(18) 0.0231(6) Uani 1 1 d . . . . .
H8A H 0.7868 1.1312 0.2718 0.028 Uiso 1 1 calc R U . . .
H8B H 0.6582 1.1550 0.2618 0.028 Uiso 1 1 calc R U . . .
C46 C -0.1496(3) 0.3575(3) 0.0926(2) 0.0369(8) Uani 1 1 d . . . . .
C37 C 0.4473(3) 0.2967(2) 0.3063(2) 0.0325(8) Uani 1 1 d . . . . .
H37A H 0.5010 0.2827 0.3555 0.049 Uiso 1 1 calc R U . . .
H37B H 0.4787 0.2837 0.2602 0.049 Uiso 1 1 calc R U . . .
H37C H 0.3767 0.2598 0.2915 0.049 Uiso 1 1 calc R U . . .
C31 C 0.2784(3) 0.7471(2) 0.2243(2) 0.0246(6) Uani 1 1 d . . . . .
H31A H 0.3582 0.7482 0.2410 0.029 Uiso 1 1 calc R U . . .
C42 C -0.0784(3) 0.4385(2) 0.2816(2) 0.0245(7) Uani 1 1 d . . . . .
C11 C 0.5932(3) 0.8435(2) 0.5506(2) 0.0280(7) Uani 1 1 d . . . . .
H11A H 0.5235 0.8151 0.5515 0.042 Uiso 1 1 calc R U . . .
H11B H 0.5983 0.9079 0.5759 0.042 Uiso 1 1 calc R U . . .
H11C H 0.6578 0.8157 0.5817 0.042 Uiso 1 1 calc R U . . .
C34 C 0.4245(2) 0.3962(2) 0.32462(19) 0.0244(6) Uani 1 1 d . . . . .
C24 C 0.8739(3) 0.9629(3) 0.2170(3) 0.0440(10) Uani 1 1 d . . . . .
H24A H 0.9271 0.9496 0.1854 0.066 Uiso 1 1 calc R U . . .
H24B H 0.8712 0.9147 0.2457 0.066 Uiso 1 1 calc R U . . .
H24C H 0.8984 1.0201 0.2577 0.066 Uiso 1 1 calc R U . . .
C5 C 0.7943(3) 1.2997(2) 0.5837(2) 0.0255(7) Uani 1 1 d . . . . .
H5B H 0.8086 1.3407 0.6358 0.031 Uiso 1 1 calc R U . . .
C36 C 0.5374(3) 0.4528(2) 0.3576(2) 0.0292(7) Uani 1 1 d . . . . .
H36A H 0.5869 0.4324 0.4049 0.044 Uiso 1 1 calc R U . . .
H36B H 0.5244 0.5162 0.3750 0.044 Uiso 1 1 calc R U . . .
H36C H 0.5730 0.4457 0.3138 0.044 Uiso 1 1 calc R U . . .
C21 C 0.7561(3) 0.9695(2) 0.1578(2) 0.0241(6) Uani 1 1 d . . . . .
C29 C 0.1068(4) 0.8218(3) 0.1866(3) 0.0524(13) Uani 1 1 d . . . . .
H29A H 0.0711 0.8753 0.1778 0.063 Uiso 1 1 calc R U . . .
C47 C -0.1750(3) 0.2656(3) 0.1087(2) 0.0392(9) Uani 1 1 d . . . . .
H47A H -0.2322 0.2301 0.0599 0.059 Uiso 1 1 calc R U . . .
H47B H -0.2030 0.2747 0.1565 0.059 Uiso 1 1 calc R U . . .
H47C H -0.1061 0.2336 0.1200 0.059 Uiso 1 1 calc R U . . .
C10 C 0.4964(3) 0.8799(2) 0.4147(2) 0.0267(7) Uani 1 1 d . . . . .
H10A H 0.4254 0.8578 0.4191 0.040 Uiso 1 1 calc R U . . .
H10B H 0.4925 0.8684 0.3563 0.040 Uiso 1 1 calc R U . . .
H10C H 0.5094 0.9446 0.4389 0.040 Uiso 1 1 calc R U . . .
C30 C 0.2232(3) 0.8232(2) 0.2097(3) 0.0360(9) Uani 1 1 d . . . . .
H30A H 0.2657 0.8772 0.2156 0.043 Uiso 1 1 calc R U . . .
C44 C -0.2003(3) 0.4539(3) 0.2752(3) 0.0442(10) Uani 1 1 d . . . . .
H44A H -0.2108 0.4584 0.3294 0.066 Uiso 1 1 calc R U . . .
H44B H -0.2488 0.4035 0.2351 0.066 Uiso 1 1 calc R U . . .
H44C H -0.2201 0.5098 0.2569 0.066 Uiso 1 1 calc R U . . .
C4 C 0.7819(3) 1.3333(2) 0.5142(2) 0.0264(7) Uani 1 1 d . . . . .
H4A H 0.7871 1.3964 0.5193 0.032 Uiso 1 1 calc R U . . .
C18 C 0.4636(3) 1.0405(2) 0.2436(2) 0.0296(7) Uani 1 1 d . . . . .
H18A H 0.3831 1.0469 0.2196 0.044 Uiso 1 1 calc R U . . .
H18B H 0.5014 1.0994 0.2751 0.044 Uiso 1 1 calc R U . . .
H18C H 0.4740 0.9989 0.2806 0.044 Uiso 1 1 calc R U . . .
C15 C 0.8528(3) 0.7381(2) 0.4189(2) 0.0328(8) Uani 1 1 d . . . . .
H15A H 0.9215 0.7079 0.4387 0.049 Uiso 1 1 calc R U . . .
H15B H 0.8504 0.7541 0.3669 0.049 Uiso 1 1 calc R U . . .
H15C H 0.7869 0.6978 0.4097 0.049 Uiso 1 1 calc R U . . .
C49 C -0.0970(4) 0.3425(3) 0.0230(2) 0.0489(11) Uani 1 1 d . . . . .
H49A H -0.1497 0.3050 -0.0272 0.073 Uiso 1 1 calc R U . . .
H49B H -0.0272 0.3122 0.0391 0.073 Uiso 1 1 calc R U . . .
H49C H -0.0803 0.4006 0.0123 0.073 Uiso 1 1 calc R U . . .
C28 C 0.0409(3) 0.7441(3) 0.1761(3) 0.0471(11) Uani 1 1 d . . . . .
H28A H -0.0389 0.7436 0.1599 0.057 Uiso 1 1 calc R U . . .
C48 C -0.2590(3) 0.4019(3) 0.0674(3) 0.0487(11) Uani 1 1 d . . . . .
H48A H -0.3127 0.3615 0.0198 0.073 Uiso 1 1 calc R U . . .
H48B H -0.2450 0.4581 0.0523 0.073 Uiso 1 1 calc R U . . .
H48C H -0.2901 0.4149 0.1136 0.073 Uiso 1 1 calc R U . . .
C38 C 0.3637(2) 0.38754(19) 0.13728(17) 0.0165(5) Uani 1 1 d . . . . .
B2 B 0.1463(3) 0.5257(2) 0.2060(2) 0.0174(6) Uani 1 1 d . . . . .
C40 C 0.3228(3) 0.2885(2) 0.1013(2) 0.0264(7) Uani 1 1 d . . . . .
H40A H 0.3452 0.2665 0.0516 0.040 Uiso 1 1 calc R U . . .
H40B H 0.2407 0.2822 0.0868 0.040 Uiso 1 1 calc R U . . .
H40C H 0.3565 0.2534 0.1424 0.040 Uiso 1 1 calc R U . . .
C7 C 0.7474(2) 0.99118(18) 0.52580(17) 0.0178(6) Uani 1 1 d . . . . .
H7A H 0.6855 1.0011 0.5505 0.021 Uiso 1 1 calc R U . . .
H7B H 0.8193 0.9931 0.5704 0.021 Uiso 1 1 calc R U . . .
C22 C 0.7182(4) 0.8800(2) 0.0966(3) 0.0413(10) Uani 1 1 d . . . . .
H22A H 0.7662 0.8688 0.0608 0.062 Uiso 1 1 calc R U . . .
H22B H 0.6399 0.8813 0.0627 0.062 Uiso 1 1 calc R U . . .
H22C H 0.7238 0.8319 0.1266 0.062 Uiso 1 1 calc R U . . .
C45 C -0.0055(4) 0.5213(3) 0.3428(3) 0.0437(10) Uani 1 1 d . . . . .
H45A H -0.0215 0.5307 0.3956 0.065 Uiso 1 1 calc R U . . .
H45B H -0.0230 0.5746 0.3198 0.065 Uiso 1 1 calc R U . . .
H45C H 0.0743 0.5109 0.3518 0.065 Uiso 1 1 calc R U . . .
B1 B 0.7293(3) 1.0302(2) 0.3916(2) 0.0171(6) Uani 1 1 d . . . . .

loop_
_atom_site_aniso_label
_atom_site_aniso_U_11
_atom_site_aniso_U_22
_atom_site_aniso_U_33
_atom_site_aniso_U_23
_atom_site_aniso_U_13
_atom_site_aniso_U_12
S2 0.0137(4) 0.0117(4) 0.0187(4) 0.0016(3) 0.0047(3) -0.0007(3)
O4 0.0266(12) 0.0102(10) 0.0344(13) 0.0041(9) 0.0167(11) 0.0015(9)
C50 0.032(2) 0.016(2) 0.026(2) -0.0045(15) 0.0139(16) -0.0061(14)
F6 0.0475(15) 0.0278(12) 0.0447(14) -0.0044(10) 0.0341(12) -0.0052(10)
F4 0.0502(17) 0.0631(18) 0.0205(12) -0.0059(11) 0.0005(11) 0.0001(14)
F5 0.083(2) 0.0160(13) 0.0514(18) -0.0063(12) 0.0402(18) -0.0140(14)
S2B 0.015(3) 0.006(3) 0.020(3) 0.004(2) 0.004(2) 0.003(2)
O4B 0.022(10) 0.013(9) 0.021(10) 0.008(8) 0.006(8) 0.003(8)
F5B 0.045(7) 0.025(6) 0.025(6) -0.002(5) 0.017(5) 0.004(5)
F6B 0.045(7) 0.025(6) 0.025(6) -0.002(5) 0.017(5) 0.004(5)
F4B 0.045(7) 0.025(6) 0.025(6) -0.002(5) 0.017(5) 0.004(5)
C50B 0.045(7) 0.025(6) 0.025(6) -0.002(5) 0.017(5) 0.004(5)
Ni1 0.01321(17) 0.00884(16) 0.01522(17) 0.00225(13) 0.00402(13) 0.00168(12)
Ni2 0.01040(17) 0.02021(19) 0.0261(2) 0.01326(15) 0.00889(14) 0.00611(13)
S1 0.0228(4) 0.0112(3) 0.0249(4) 0.0011(3) 0.0081(3) 0.0031(3)
P2 0.0164(3) 0.0106(3) 0.0157(3) 0.0026(3) 0.0047(3) 0.0010(3)
P1 0.0117(3) 0.0116(3) 0.0167(3) 0.0035(3) 0.0053(3) 0.0011(2)
P4 0.0109(3) 0.0259(4) 0.0385(5) 0.0204(3) 0.0098(3) 0.0077(3)
P3 0.0097(3) 0.0174(3) 0.0164(3) 0.0063(3) 0.0065(3) 0.0052(3)
F1 0.0502(12) 0.0210(9) 0.0212(9) 0.0032(7) 0.0140(9) -0.0051(8)
F3 0.0522(13) 0.0141(8) 0.0274(10) -0.0055(7) 0.0198(9) -0.0048(8)
O1 0.0229(10) 0.0116(9) 0.0205(10) 0.0009(8) 0.0050(8) 0.0026(8)
F2 0.0228(9) 0.0396(11) 0.0291(10) -0.0031(8) 0.0106(8) -0.0075(8)
O3 0.0507(15) 0.0146(10) 0.0264(12) 0.0048(9) 0.0078(11) 0.0024(10)
O6 0.0246(11) 0.0200(10) 0.0259(11) 0.0050(9) 0.0058(9) -0.0049(9)
O5 0.0218(12) 0.0312(13) 0.0449(15) 0.0076(11) -0.0018(11) 0.0068(10)
N3 0.0134(11) 0.0154(11) 0.0228(12) 0.0010(9) 0.0063(9) 0.0059(9)
N4 0.0144(12) 0.0233(13) 0.0471(17) 0.0206(12) 0.0148(12) 0.0090(10)
O2 0.0236(12) 0.0270(12) 0.0594(17) -0.0001(11) 0.0190(12) 0.0049(10)
N2 0.0271(13) 0.0110(11) 0.0183(12) 0.0019(9) 0.0011(10) 0.0012(10)
N1 0.0144(11) 0.0122(11) 0.0189(12) 0.0025(9) 0.0047(9) 0.0007(9)
C32 0.0148(13) 0.0167(14) 0.0264(15) 0.0005(11) 0.0051(11) 0.0029(11)
C3 0.0196(14) 0.0141(13) 0.0278(16) 0.0029(12) 0.0038(12) -0.0011(11)
C27 0.0222(16) 0.0263(16) 0.050(2) 0.0223(15) 0.0221(15) 0.0125(13)
C13 0.0168(14) 0.0244(15) 0.0215(14) 0.0087(12) 0.0061(11) 0.0082(11)
C39 0.0176(14) 0.0250(15) 0.0292(16) 0.0049(12) 0.0147(12) 0.0008(12)
C12 0.0301(17) 0.0203(15) 0.0349(18) 0.0026(13) 0.0135(14) -0.0078(13)
C33 0.0179(16) 0.038(2) 0.087(3) 0.044(2) 0.0199(18) 0.0112(14)
C14 0.0300(17) 0.0343(18) 0.0283(17) 0.0164(14) 0.0061(14) 0.0109(14)
C20 0.0244(15) 0.0248(15) 0.0227(15) 0.0097(12) 0.0034(12) 0.0050(12)
C17 0.0166(13) 0.0179(14) 0.0216(14) 0.0068(11) 0.0059(11) 0.0053(11)
C25 0.0296(16) 0.0145(13) 0.0220(14) 0.0016(11) 0.0145(12) -0.0019(11)
C43 0.0316(18) 0.0328(18) 0.0355(18) 0.0127(15) 0.0176(15) 0.0075(14)
C26 0.0221(15) 0.0194(14) 0.0247(15) 0.0054(12) 0.0151(12) 0.0085(11)
C6 0.0188(14) 0.0204(14) 0.0232(15) -0.0003(12) 0.0114(12) -0.0023(11)
C23 0.0327(17) 0.0235(16) 0.0322(17) 0.0090(13) 0.0182(14) -0.0023(13)
C19 0.0192(15) 0.0227(16) 0.0383(18) 0.0077(14) 0.0007(13) -0.0013(12)
C1 0.0084(12) 0.0146(13) 0.0240(14) 0.0014(11) 0.0055(10) -0.0002(10)
C41 0.0232(15) 0.0268(16) 0.0186(14) 0.0063(12) 0.0088(12) 0.0008(12)
C2 0.0124(13) 0.0147(13) 0.0205(14) 0.0001(11) 0.0009(11) 0.0001(10)
C35 0.0307(18) 0.056(2) 0.0239(17) 0.0157(16) 0.0090(14) 0.0062(16)
C16 0.0156(15) 0.044(2) 0.0362(18) 0.0142(16) 0.0087(13) 0.0053(14)
C9 0.0166(14) 0.0179(14) 0.0256(15) 0.0051(12) 0.0100(12) -0.0018(11)
C8 0.0342(17) 0.0116(13) 0.0185(14) 0.0042(11) 0.0005(12) -0.0009(12)
C46 0.0237(17) 0.045(2) 0.040(2) 0.0225(17) -0.0021(15) 0.0005(15)
C37 0.0215(16) 0.0391(19) 0.044(2) 0.0273(16) 0.0077(14) 0.0080(14)
C31 0.0248(16) 0.0210(15) 0.0331(17) 0.0032(13) 0.0187(13) 0.0057(12)
C42 0.0184(15) 0.0220(15) 0.0396(18) 0.0087(13) 0.0171(13) 0.0065(12)
C11 0.0312(17) 0.0290(17) 0.0297(17) 0.0071(13) 0.0174(14) -0.0053(13)
C34 0.0144(14) 0.0396(18) 0.0223(15) 0.0158(13) 0.0044(12) 0.0065(13)
C24 0.0233(18) 0.049(2) 0.081(3) 0.043(2) 0.0288(19) 0.0147(16)
C5 0.0288(16) 0.0180(14) 0.0281(16) -0.0070(12) 0.0151(13) -0.0039(12)
C36 0.0168(15) 0.0407(19) 0.0257(16) 0.0097(14) -0.0013(12) 0.0053(13)
C21 0.0250(16) 0.0201(15) 0.0351(17) 0.0090(13) 0.0190(14) 0.0017(12)
C29 0.042(2) 0.035(2) 0.113(4) 0.047(2) 0.050(3) 0.0253(18)
C47 0.0279(18) 0.038(2) 0.043(2) 0.0150(17) -0.0061(16) -0.0098(15)
C10 0.0145(14) 0.0316(17) 0.0366(18) 0.0089(14) 0.0110(13) 0.0014(12)
C30 0.0360(19) 0.0236(17) 0.067(3) 0.0200(17) 0.0362(19) 0.0098(14)
C44 0.0229(18) 0.052(2) 0.072(3) 0.025(2) 0.0285(19) 0.0143(17)
C4 0.0270(16) 0.0121(13) 0.0381(18) 0.0005(12) 0.0110(14) -0.0004(12)
C18 0.0277(17) 0.0373(18) 0.0341(18) 0.0161(15) 0.0191(14) 0.0176(14)
C15 0.0310(18) 0.0311(18) 0.0344(18) 0.0059(15) 0.0084(15) 0.0180(14)
C49 0.038(2) 0.067(3) 0.034(2) 0.018(2) -0.0047(17) -0.012(2)
C28 0.0288(19) 0.039(2) 0.101(4) 0.047(2) 0.039(2) 0.0217(16)
C48 0.0235(18) 0.061(3) 0.062(3) 0.042(2) -0.0057(17) -0.0054(17)
C38 0.0160(13) 0.0181(13) 0.0185(13) 0.0037(11) 0.0103(11) 0.0021(11)
B2 0.0140(15) 0.0190(15) 0.0223(16) 0.0069(12) 0.0087(12) 0.0061(12)
C40 0.0262(16) 0.0188(15) 0.0328(17) -0.0004(13) 0.0113(14) -0.0003(12)
C7 0.0203(14) 0.0154(13) 0.0185(13) 0.0024(11) 0.0082(11) -0.0011(11)
C22 0.066(3) 0.0203(16) 0.057(2) 0.0000(16) 0.052(2) -0.0016(16)
C45 0.046(2) 0.032(2) 0.059(3) -0.0024(18) 0.034(2) -0.0006(17)
B1 0.0161(15) 0.0139(14) 0.0189(15) 0.0024(12) 0.0030(12) 0.0012(11)

loop_
_atom_type_symbol
_atom_type_description
_atom_type_scat_dispersion_real
_atom_type_scat_dispersion_imag
_atom_type_scat_source
C C 0.0033 0.0016 'International Tables Vol C Tables 4.2.6.8 and 6.1.1.4'
H H 0.0000 0.0000 'International Tables Vol C Tables 4.2.6.8 and 6.1.1.4'
B B 0.0013 0.0007 'International Tables Vol C Tables 4.2.6.8 and 6.1.1.4'
N N 0.0061 0.0033 'International Tables Vol C Tables 4.2.6.8 and 6.1.1.4'
O O 0.0106 0.0060 'International Tables Vol C Tables 4.2.6.8 and 6.1.1.4'
F F 0.0171 0.0103 'International Tables Vol C Tables 4.2.6.8 and 6.1.1.4'
P P 0.1023 0.0942 'International Tables Vol C Tables 4.2.6.8 and 6.1.1.4'
S S 0.1246 0.1234 'International Tables Vol C Tables 4.2.6.8 and 6.1.1.4'
Ni Ni 0.3393 1.1124 'International Tables Vol C Tables 4.2.6.8 and 6.1.1.4'

loop_
_geom_angle_atom_site_label_1
_geom_angle_atom_site_label_2
_geom_angle_atom_site_label_3
_geom_angle
O6 S2 O5 117.49(15)
O6 S2 O4 114.89(14)
O5 S2 O4 113.67(15)
O6 S2 C50 103.18(15)
O5 S2 C50 102.90(18)
O4 S2 C50 101.80(18)
S2 O4 Ni2 158.59(16)
F4 C50 F5 107.7(3)
F4 C50 F6 108.3(4)
F5 C50 F6 107.3(4)
F4 C50 S2 111.3(3)
F5 C50 S2 110.2(3)
F6 C50 S2 111.8(3)
O5 S2B O4B 102.6(9)
O5 S2B O6 105.5(4)
O4B S2B O6 110.9(9)
O5 S2B C50B 129.5(17)
O4B S2B C50B 104(2)
O6 S2B C50B 103.6(14)
F6B C50B F4B 116(4)
F6B C50B F5B 110(5)
F4B C50B F5B 106(3)
F6B C50B S2B 110(3)
F4B C50B S2B 109(4)
F5B C50B S2B 107(3)
B1 Ni1 O1 174.21(11)
B1 Ni1 P1 79.62(10)
O1 Ni1 P1 101.60(6)
B1 Ni1 P2 79.20(10)
O1 Ni1 P2 99.21(6)
P1 Ni1 P2 158.66(3)
B2 Ni2 O4 172.20(12)
B2 Ni2 P4 79.04(10)
O4 Ni2 P4 101.13(7)
B2 Ni2 P3 78.87(10)
O4 Ni2 P3 101.05(7)
P4 Ni2 P3 157.80(3)
O2 S1 O3 117.11(16)
O2 S1 O1 113.91(14)
O3 S1 O1 114.45(13)
O2 S1 C25 104.62(15)
O3 S1 C25 101.54(14)
O1 S1 C25 102.55(13)
C21 P2 C8 101.25(15)
C21 P2 C17 115.23(14)
C8 P2 C17 101.93(14)
C21 P2 Ni1 116.66(10)
C8 P2 Ni1 108.83(10)
C17 P2 Ni1 111.12(9)
C7 P1 C13 103.56(14)
C7 P1 C9 101.85(13)
C13 P1 C9 113.95(14)
C7 P1 Ni1 108.06(9)
C13 P1 Ni1 114.56(10)
C9 P1 Ni1 113.32(10)
C33 P4 C42 105.36(18)
C33 P4 C46 101.79(18)
C42 P4 C46 111.56(16)
C33 P4 Ni2 108.83(11)
C42 P4 Ni2 110.09(10)
C46 P4 Ni2 118.11(13)
C32 P3 C38 103.56(13)
C32 P3 C34 102.57(14)
C38 P3 C34 111.76(13)
C32 P3 Ni2 108.34(9)
C38 P3 Ni2 110.06(9)
C34 P3 Ni2 119.08(10)
S1 O1 Ni1 147.22(14)
C26 N3 B2 110.3(2)
C26 N3 C32 129.6(2)
B2 N3 C32 119.8(2)
C27 N4 B2 110.1(2)
C27 N4 C33 129.8(3)
B2 N4 C33 120.0(3)
C2 N2 B1 110.2(2)
C2 N2 C8 128.2(2)
B1 N2 C8 121.6(2)
C1 N1 B1 109.6(2)
C1 N1 C7 129.6(2)
B1 N1 C7 120.5(2)
N3 C32 P3 102.48(19)
N3 C32 H32A 111.3
P3 C32 H32A 111.3
N3 C32 H32B 111.3
P3 C32 H32B 111.3
H32A C32 H32B 109.2
C4 C3 C2 117.6(3)
C4 C3 H3B 121.2
C2 C3 H3B 121.2
C28 C27 N4 131.8(3)
C28 C27 C26 120.2(3)
N4 C27 C26 108.0(3)
C14 C13 C15 110.3(3)
C14 C13 C16 109.3(3)
C15 C13 C16 107.6(3)
C14 C13 P1 113.3(2)
C15 C13 P1 110.6(2)
C16 C13 P1 105.5(2)
C38 C39 H39A 109.5
C38 C39 H39B 109.5
H39A C39 H39B 109.5
C38 C39 H39C 109.5
H39A C39 H39C 109.5
H39B C39 H39C 109.5
C9 C12 H12A 109.5
C9 C12 H12B 109.5
H12A C12 H12B 109.5
C9 C12 H12C 109.5
H12A C12 H12C 109.5
H12B C12 H12C 109.5
N4 C33 P4 102.4(2)
N4 C33 H33A 111.3
P4 C33 H33A 111.3
N4 C33 H33B 111.3
P4 C33 H33B 111.3
H33A C33 H33B 109.2
C13 C14 H14A 109.5
C13 C14 H14B 109.5
H14A C14 H14B 109.5
C13 C14 H14C 109.5
H14A C14 H14C 109.5
H14B C14 H14C 109.5
C17 C20 H20A 109.5
C17 C20 H20B 109.5
H20A C20 H20B 109.5
C17 C20 H20C 109.5
H20A C20 H20C 109.5
H20B C20 H20C 109.5
C20 C17 C18 108.8(2)
C20 C17 C19 109.7(3)
C18 C17 C19 107.8(3)
C20 C17 P2 114.4(2)
C18 C17 P2 105.6(2)
C19 C17 P2 110.2(2)
F1 C25 F3 107.9(2)
F1 C25 F2 107.6(3)
F3 C25 F2 107.3(2)
F1 C25 S1 113.2(2)
F3 C25 S1 110.0(2)
F2 C25 S1 110.7(2)
C42 C43 H43A 109.5
C42 C43 H43B 109.5
H43A C43 H43B 109.5
C42 C43 H43C 109.5
H43A C43 H43C 109.5
H43B C43 H43C 109.5
C31 C26 N3 131.6(3)
C31 C26 C27 121.3(3)
N3 C26 C27 107.1(3)
C1 C6 C5 117.5(3)
C1 C6 H6B 121.2
C5 C6 H6B 121.2
C21 C23 H23A 109.5
C21 C23 H23B 109.5
H23A C23 H23B 109.5
C21 C23 H23C 109.5
H23A C23 H23C 109.5
H23B C23 H23C 109.5
C17 C19 H19A 109.5
C17 C19 H19B 109.5
H19A C19 H19B 109.5
C17 C19 H19C 109.5
H19A C19 H19C 109.5
H19B C19 H19C 109.5
C6 C1 N1 131.8(3)
C6 C1 C2 120.3(3)
N1 C1 C2 107.9(2)
C38 C41 H41A 109.5
C38 C41 H41B 109.5
H41A C41 H41B 109.5
C38 C41 H41C 109.5
H41A C41 H41C 109.5
H41B C41 H41C 109.5
N2 C2 C3 130.8(3)
N2 C2 C1 107.6(2)
C3 C2 C1 121.6(3)
C34 C35 H35A 109.5
C34 C35 H35B 109.5
H35A C35 H35B 109.5
C34 C35 H35C 109.5
H35A C35 H35C 109.5
H35B C35 H35C 109.5
C13 C16 H16A 109.5
C13 C16 H16B 109.5
H16A C16 H16B 109.5
C13 C16 H16C 109.5
H16A C16 H16C 109.5
H16B C16 H16C 109.5
C11 C9 C12 108.2(3)
C11 C9 C10 109.0(3)
C12 C9 C10 108.7(3)
C11 C9 P1 115.3(2)
C12 C9 P1 111.7(2)
C10 C9 P1 103.66(19)
N2 C8 P2 102.17(19)
N2 C8 H8A 111.3
P2 C8 H8A 111.3
N2 C8 H8B 111.3
P2 C8 H8B 111.3
H8A C8 H8B 109.2
C48 C46 C49 109.8(3)
C48 C46 C47 108.6(3)
C49 C46 C47 108.8(4)
C48 C46 P4 112.6(3)
C49 C46 P4 105.1(3)
C47 C46 P4 111.9(2)
C34 C37 H37A 109.5
C34 C37 H37B 109.5
H37A C37 H37B 109.5
C34 C37 H37C 109.5
H37A C37 H37C 109.5
H37B C37 H37C 109.5
C26 C31 C30 118.1(3)
C26 C31 H31A 120.9
C30 C31 H31A 120.9
C44 C42 C43 111.9(3)
C44 C42 C45 107.7(3)
C43 C42 C45 107.0(3)
C44 C42 P4 115.9(3)
C43 C42 P4 109.0(2)
C45 C42 P4 104.7(2)
C9 C11 H11A 109.5
C9 C11 H11B 109.5
H11A C11 H11B 109.5
C9 C11 H11C 109.5
H11A C11 H11C 109.5
H11B C11 H11C 109.5
C35 C34 C37 107.8(3)
C35 C34 C36 110.5(3)
C37 C34 C36 108.8(3)
C35 C34 P3 104.6(2)
C37 C34 P3 112.0(2)
C36 C34 P3 113.0(2)
C21 C24 H24A 109.5
C21 C24 H24B 109.5
H24A C24 H24B 109.5
C21 C24 H24C 109.5
H24A C24 H24C 109.5
H24B C24 H24C 109.5
C4 C5 C6 122.1(3)
C4 C5 H5B 119.0
C6 C5 H5B 119.0
C34 C36 H36A 109.5
C34 C36 H36B 109.5
H36A C36 H36B 109.5
C34 C36 H36C 109.5
H36A C36 H36C 109.5
H36B C36 H36C 109.5
C22 C21 C23 109.2(3)
C22 C21 C24 108.9(3)
C23 C21 C24 109.0(3)
C22 C21 P2 111.3(2)
C23 C21 P2 114.5(2)
C24 C21 P2 103.6(2)
C30 C29 C28 121.7(3)
C30 C29 H29A 119.2
C28 C29 H29A 119.2
C46 C47 H47A 109.5
C46 C47 H47B 109.5
H47A C47 H47B 109.5
C46 C47 H47C 109.5
H47A C47 H47C 109.5
H47B C47 H47C 109.5
C9 C10 H10A 109.5
C9 C10 H10B 109.5
H10A C10 H10B 109.5
C9 C10 H10C 109.5
H10A C10 H10C 109.5
H10B C10 H10C 109.5
C31 C30 C29 120.9(3)
C31 C30 H30A 119.6
C29 C30 H30A 119.6
C42 C44 H44A 109.5
C42 C44 H44B 109.5
H44A C44 H44B 109.5
C42 C44 H44C 109.5
H44A C44 H44C 109.5
H44B C44 H44C 109.5
C5 C4 C3 120.9(3)
C5 C4 H4A 119.5
C3 C4 H4A 119.5
C17 C18 H18A 109.5
C17 C18 H18B 109.5
H18A C18 H18B 109.5
C17 C18 H18C 109.5
H18A C18 H18C 109.5
H18B C18 H18C 109.5
C13 C15 H15A 109.5
C13 C15 H15B 109.5
H15A C15 H15B 109.5
C13 C15 H15C 109.5
H15A C15 H15C 109.5
H15B C15 H15C 109.5
C46 C49 H49A 109.5
C46 C49 H49B 109.5
H49A C49 H49B 109.5
C46 C49 H49C 109.5
H49A C49 H49C 109.5
H49B C49 H49C 109.5
C27 C28 C29 117.7(3)
C27 C28 H28A 121.1
C29 C28 H28A 121.1
C46 C48 H48A 109.5
C46 C48 H48B 109.5
H48A C48 H48B 109.5
C46 C48 H48C 109.5
H48A C48 H48C 109.5
H48B C48 H48C 109.5
C39 C38 C40 110.4(2)
C39 C38 C41 108.5(2)
C40 C38 C41 107.5(2)
C39 C38 P3 114.6(2)
C40 C38 P3 109.5(2)
C41 C38 P3 106.14(19)
N4 B2 N3 104.6(2)
N4 B2 Ni2 127.7(2)
N3 B2 Ni2 127.7(2)
C38 C40 H40A 109.5
C38 C40 H40B 109.5
H40A C40 H40B 109.5
C38 C40 H40C 109.5
H40A C40 H40C 109.5
H40B C40 H40C 109.5
N1 C7 P1 103.47(18)
N1 C7 H7A 111.1
P1 C7 H7A 111.1
N1 C7 H7B 111.1
P1 C7 H7B 111.1
H7A C7 H7B 109.0
C21 C22 H22A 109.5
C21 C22 H22B 109.5
H22A C22 H22B 109.5
C21 C22 H22C 109.5
H22A C22 H22C 109.5
H22B C22 H22C 109.5
C42 C45 H45A 109.5
C42 C45 H45B 109.5
H45A C45 H45B 109.5
C42 C45 H45C 109.5
H45A C45 H45C 109.5
H45B C45 H45C 109.5
N1 B1 N2 104.7(2)
N1 B1 Ni1 127.9(2)
N2 B1 Ni1 127.3(2)

loop_
_geom_bond_atom_site_label_1
_geom_bond_atom_site_label_2
_geom_bond_distance
S2 O6 1.404(2)
S2 O5 1.429(2)
S2 O4 1.458(2)
S2 C50 1.817(4)
O4 Ni2 2.031(2)
C50 F4 1.317(5)
C50 F5 1.326(5)
C50 F6 1.327(4)
S2B O5 1.249(7)
S2B O4B 1.435(19)
S2B O6 1.768(7)
S2B C50B 1.89(4)
F5B C50B 1.35(5)
F6B C50B 1.22(6)
F4B C50B 1.34(6)
Ni1 B1 1.903(3)
Ni1 O1 2.036(2)
Ni1 P1 2.2349(9)
Ni1 P2 2.2441(9)
Ni2 B2 1.910(3)
Ni2 P4 2.2257(9)
Ni2 P3 2.2386(8)
S1 O2 1.427(2)
S1 O3 1.432(2)
S1 O1 1.460(2)
S1 C25 1.819(3)
P2 C21 1.863(3)
P2 C8 1.863(3)
P2 C17 1.877(3)
P1 C7 1.867(3)
P1 C13 1.870(3)
P1 C9 1.879(3)
P4 C33 1.857(3)
P4 C42 1.868(3)
P4 C46 1.884(4)
P3 C32 1.854(3)
P3 C38 1.855(3)
P3 C34 1.878(3)
F1 C25 1.323(3)
F3 C25 1.327(3)
F2 C25 1.331(4)
N3 C26 1.396(4)
N3 B2 1.425(4)
N3 C32 1.442(4)
N4 C27 1.389(4)
N4 B2 1.423(4)
N4 C33 1.454(4)
N2 C2 1.376(4)
N2 B1 1.428(4)
N2 C8 1.434(4)
N1 C1 1.390(3)
N1 B1 1.419(4)
N1 C7 1.438(4)
C32 H32A 0.9900
C32 H32B 0.9900
C3 C4 1.383(4)
C3 C2 1.388(4)
C3 H3B 0.9500
C27 C28 1.386(4)
C27 C26 1.413(4)
C13 C14 1.521(4)
C13 C15 1.521(4)
C13 C16 1.539(4)
C39 C38 1.523(4)
C39 H39A 0.9800
C39 H39B 0.9800
C39 H39C 0.9800
C12 C9 1.528(4)
C12 H12A 0.9800
C12 H12B 0.9800
C12 H12C 0.9800
C33 H33A 0.9900
C33 H33B 0.9900
C14 H14A 0.9800
C14 H14B 0.9800
C14 H14C 0.9800
C20 C17 1.527(4)
C20 H20A 0.9800
C20 H20B 0.9800
C20 H20C 0.9800
C17 C18 1.530(4)
C17 C19 1.532(4)
C43 C42 1.520(4)
C43 H43A 0.9800
C43 H43B 0.9800
C43 H43C 0.9800
C26 C31 1.378(4)
C6 C1 1.378(4)
C6 C5 1.397(4)
C6 H6B 0.9500
C23 C21 1.533(4)
C23 H23A 0.9800
C23 H23B 0.9800
C23 H23C 0.9800
C19 H19A 0.9800
C19 H19B 0.9800
C19 H19C 0.9800
C1 C2 1.410(4)
C41 C38 1.539(4)
C41 H41A 0.9800
C41 H41B 0.9800
C41 H41C 0.9800
C35 C34 1.528(4)
C35 H35A 0.9800
C35 H35B 0.9800
C35 H35C 0.9800
C16 H16A 0.9800
C16 H16B 0.9800
C16 H16C 0.9800
C9 C11 1.527(4)
C9 C10 1.534(4)
C8 H8A 0.9900
C8 H8B 0.9900
C46 C48 1.513(5)
C46 C49 1.523(6)
C46 C47 1.539(5)
C37 C34 1.529(5)
C37 H37A 0.9800
C37 H37B 0.9800
C37 H37C 0.9800
C31 C30 1.383(5)
C31 H31A 0.9500
C42 C44 1.516(4)
C42 C45 1.547(5)
C11 H11A 0.9800
C11 H11B 0.9800
C11 H11C 0.9800
C34 C36 1.537(4)
C24 C21 1.539(5)
C24 H24A 0.9800
C24 H24B 0.9800
C24 H24C 0.9800
C5 C4 1.380(5)
C5 H5B 0.9500
C36 H36A 0.9800
C36 H36B 0.9800
C36 H36C 0.9800
C21 C22 1.514(5)
C29 C30 1.387(5)
C29 C28 1.391(6)
C29 H29A 0.9500
C47 H47A 0.9800
C47 H47B 0.9800
C47 H47C 0.9800
C10 H10A 0.9800
C10 H10B 0.9800
C10 H10C 0.9800
C30 H30A 0.9500
C44 H44A 0.9800
C44 H44B 0.9800
C44 H44C 0.9800
C4 H4A 0.9500
C18 H18A 0.9800
C18 H18B 0.9800
C18 H18C 0.9800
C15 H15A 0.9800
C15 H15B 0.9800
C15 H15C 0.9800
C49 H49A 0.9800
C49 H49B 0.9800
C49 H49C 0.9800
C28 H28A 0.9500
C48 H48A 0.9800
C48 H48B 0.9800
C48 H48C 0.9800
C38 C40 1.528(4)
C40 H40A 0.9800
C40 H40B 0.9800
C40 H40C 0.9800
C7 H7A 0.9900
C7 H7B 0.9900
C22 H22A 0.9800
C22 H22B 0.9800
C22 H22C 0.9800
C45 H45A 0.9800
C45 H45B 0.9800
C45 H45C 0.9800

loop_
_geom_torsion_atom_site_label_1
_geom_torsion_atom_site_label_2
_geom_torsion_atom_site_label_3
_geom_torsion_atom_site_label_4
_geom_torsion
O6 S2 O4 Ni2 63.5(5)
O5 S2 O4 Ni2 -75.9(5)
C50 S2 O4 Ni2 174.2(4)
O6 S2 C50 F4 62.5(3)
O5 S2 C50 F4 -174.9(3)
O4 S2 C50 F4 -56.9(3)
O6 S2 C50 F5 -57.0(3)
O5 S2 C50 F5 65.7(3)
O4 S2 C50 F5 -176.4(3)
O6 S2 C50 F6 -176.2(3)
O5 S2 C50 F6 -53.5(3)
O4 S2 C50 F6 64.4(3)
O5 S2B C50B F6B -180(2)
O4B S2B C50B F6B 60(4)
O6 S2B C50B F6B -56(4)
O5 S2B C50B F4B -53(4)
O4B S2B C50B F4B -173(3)
O6 S2B C50B F4B 71(3)
O5 S2B C50B F5B 61(5)
O4B S2B C50B F5B -59(4)
O6 S2B C50B F5B -175(3)
O2 S1 O1 Ni1 -43.0(3)
O3 S1 O1 Ni1 95.5(3)
C25 S1 O1 Ni1 -155.4(2)
O5 S2 O6 S2B -46.9(3)
O4 S2 O6 S2B 175.3(3)
C50 S2 O6 S2B 65.5(3)
O5 S2B O6 S2 50.3(3)
O4B S2B O6 S2 160.7(10)
C50B S2B O6 S2 -88(2)
O4B S2B O5 S2 -156.2(10)
O6 S2B O5 S2 -40.0(2)
C50B S2B O5 S2 83(2)
O6 S2 O5 S2B 61.6(4)
O4 S2 O5 S2B -160.2(4)
C50 S2 O5 S2B -50.9(4)
C26 N3 C32 P3 -171.5(2)
B2 N3 C32 P3 16.2(3)
C38 P3 C32 N3 100.0(2)
C34 P3 C32 N3 -143.61(19)
Ni2 P3 C32 N3 -16.8(2)
B2 N4 C27 C28 -180.0(4)
C33 N4 C27 C28 3.6(7)
B2 N4 C27 C26 -0.6(4)
C33 N4 C27 C26 -177.0(4)
C7 P1 C13 C14 64.2(3)
C9 P1 C13 C14 -45.6(3)
Ni1 P1 C13 C14 -178.3(2)
C7 P1 C13 C15 -171.4(2)
C9 P1 C13 C15 78.8(3)
Ni1 P1 C13 C15 -53.9(2)
C7 P1 C13 C16 -55.3(2)
C9 P1 C13 C16 -165.1(2)
Ni1 P1 C13 C16 62.2(2)
C27 N4 C33 P4 -173.6(3)
B2 N4 C33 P4 10.3(4)
C42 P4 C33 N4 103.7(3)
C46 P4 C33 N4 -139.8(3)
Ni2 P4 C33 N4 -14.3(3)
C21 P2 C17 C20 -50.5(3)
C8 P2 C17 C20 58.2(2)
Ni1 P2 C17 C20 174.00(18)
C21 P2 C17 C18 -170.1(2)
C8 P2 C17 C18 -61.4(2)
Ni1 P2 C17 C18 54.4(2)
C21 P2 C17 C19 73.7(2)
C8 P2 C17 C19 -177.6(2)
Ni1 P2 C17 C19 -61.8(2)
O2 S1 C25 F1 -56.1(2)
O3 S1 C25 F1 -178.4(2)
O1 S1 C25 F1 63.0(2)
O2 S1 C25 F3 64.6(2)
O3 S1 C25 F3 -57.7(2)
O1 S1 C25 F3 -176.24(19)
O2 S1 C25 F2 -177.0(2)
O3 S1 C25 F2 60.7(2)
O1 S1 C25 F2 -57.8(2)
B2 N3 C26 C31 179.8(3)
C32 N3 C26 C31 6.9(5)
B2 N3 C26 C27 0.1(3)
C32 N3 C26 C27 -172.8(3)
C28 C27 C26 C31 0.1(5)
N4 C27 C26 C31 -179.4(3)
C28 C27 C26 N3 179.8(4)
N4 C27 C26 N3 0.3(4)
C5 C6 C1 N1 -179.3(3)
C5 C6 C1 C2 1.0(4)
B1 N1 C1 C6 179.0(3)
C7 N1 C1 C6 5.6(5)
B1 N1 C1 C2 -1.3(3)
C7 N1 C1 C2 -174.7(3)
B1 N2 C2 C3 -178.0(3)
C8 N2 C2 C3 0.9(5)
B1 N2 C2 C1 1.1(3)
C8 N2 C2 C1 179.9(3)
C4 C3 C2 N2 179.1(3)
C4 C3 C2 C1 0.1(4)
C6 C1 C2 N2 179.9(3)
N1 C1 C2 N2 0.1(3)
C6 C1 C2 C3 -0.9(4)
N1 C1 C2 C3 179.3(3)
C7 P1 C9 C11 -40.4(3)
C13 P1 C9 C11 70.4(3)
Ni1 P1 C9 C11 -156.2(2)
C7 P1 C9 C12 -164.5(2)
C13 P1 C9 C12 -53.7(3)
Ni1 P1 C9 C12 79.6(2)
C7 P1 C9 C10 78.6(2)
C13 P1 C9 C10 -170.5(2)
Ni1 P1 C9 C10 -37.2(2)
C2 N2 C8 P2 -169.5(3)
B1 N2 C8 P2 9.3(3)
C21 P2 C8 N2 -132.8(2)
C17 P2 C8 N2 108.1(2)
Ni1 P2 C8 N2 -9.3(2)
C33 P4 C46 C48 -40.8(3)
C42 P4 C46 C48 71.1(3)
Ni2 P4 C46 C48 -159.9(2)
C33 P4 C46 C49 78.7(3)
C42 P4 C46 C49 -169.4(2)
Ni2 P4 C46 C49 -40.4(3)
C33 P4 C46 C47 -163.5(3)
C42 P4 C46 C47 -51.5(3)
Ni2 P4 C46 C47 77.5(3)
N3 C26 C31 C30 179.8(3)
C27 C26 C31 C30 -0.5(5)
C33 P4 C42 C44 65.6(3)
C46 P4 C42 C44 -44.0(3)
Ni2 P4 C42 C44 -177.2(2)
C33 P4 C42 C43 -167.0(2)
C46 P4 C42 C43 83.4(3)
Ni2 P4 C42 C43 -49.8(2)
C33 P4 C42 C45 -52.8(3)
C46 P4 C42 C45 -162.5(2)
Ni2 P4 C42 C45 64.4(2)
C32 P3 C34 C35 84.8(3)
C38 P3 C34 C35 -164.8(2)
Ni2 P3 C34 C35 -34.7(3)
C32 P3 C34 C37 -158.7(2)
C38 P3 C34 C37 -48.3(3)
Ni2 P3 C34 C37 81.8(2)
C32 P3 C34 C36 -35.4(3)
C38 P3 C34 C36 75.0(3)
Ni2 P3 C34 C36 -154.89(19)
C1 C6 C5 C4 -0.2(5)
C8 P2 C21 C22 -170.4(3)
C17 P2 C21 C22 -61.4(3)
Ni1 P2 C21 C22 71.7(3)
C8 P2 C21 C23 -45.9(3)
C17 P2 C21 C23 63.1(3)
Ni1 P2 C21 C23 -163.9(2)
C8 P2 C21 C24 72.6(2)
C17 P2 C21 C24 -178.3(2)
Ni1 P2 C21 C24 -45.3(2)
C26 C31 C30 C29 1.0(6)
C28 C29 C30 C31 -0.9(7)
C6 C5 C4 C3 -0.6(5)
C2 C3 C4 C5 0.6(5)
N4 C27 C28 C29 179.3(4)
C26 C27 C28 C29 0.0(6)
C30 C29 C28 C27 0.4(7)
C32 P3 C38 C39 66.0(2)
C34 P3 C38 C39 -43.8(3)
Ni2 P3 C38 C39 -178.42(18)
C32 P3 C38 C40 -169.5(2)
C34 P3 C38 C40 80.8(2)
Ni2 P3 C38 C40 -53.8(2)
C32 P3 C38 C41 -53.7(2)
C34 P3 C38 C41 -163.46(19)
Ni2 P3 C38 C41 61.9(2)
C27 N4 B2 N3 0.6(4)
C33 N4 B2 N3 177.5(3)
C27 N4 B2 Ni2 -177.4(3)
C33 N4 B2 Ni2 -0.6(5)
C26 N3 B2 N4 -0.4(3)
C32 N3 B2 N4 173.3(3)
C26 N3 B2 Ni2 177.6(2)
C32 N3 B2 Ni2 -8.7(4)
C1 N1 C7 P1 177.5(2)
B1 N1 C7 P1 4.7(3)
C13 P1 C7 N1 114.95(19)
C9 P1 C7 N1 -126.54(19)
Ni1 P1 C7 N1 -6.9(2)
C1 N1 B1 N2 1.9(3)
C7 N1 B1 N2 176.0(2)
C1 N1 B1 Ni1 -173.6(2)
C7 N1 B1 Ni1 0.5(4)
C2 N2 B1 N1 -1.8(3)
C8 N2 B1 N1 179.2(3)
C2 N2 B1 Ni1 173.7(2)
C8 N2 B1 Ni1 -5.3(4)
